data_7250447
loop_
_publ_author_name
'Zuo, Kang'
'Yu, Ruisi'
'Bao, Wei'
'Shao, Shuai'
'Cao, Qing-Ling'
'Du, Hao'
'Tian, Linna'
'Zhao, Jia-Jia'
'Chen, Li-Zhuang'

_publ_section_title
;
 A stable and sensitive organic--inorganic hybrid reversible thermochromic
 material: [1-(2-fluoroethyl)piperazine]2[CuCl4]
;
_journal_issue 27
_journal_name_full CrystEngComm
_journal_page_first 4707
_journal_page_last 4712
_journal_paper_doi 10.1039/D5CE00330J
_journal_volume 27
_journal_year 2025
_chemical_formula_moiety 'Cl4 Cu, C5 H14 N2'
_chemical_formula_sum 'C5 H14 Cl4 Cu N2'
_chemical_formula_weight 307.52
_space_group_crystal_system orthorhombic
_space_group_IT_number 19
_space_group_name_Hall 'P 2ac 2ab'
_space_group_name_H-M_alt 'P 21 21 21'
_atom_sites_solution_hydrogens geom
_audit_creation_date 2024-11-24
_audit_creation_method
;
Olex2 1.2
(compiled 2018.05.29 svn.r3508 for OlexSys, GUI svn.r5506)
;
_audit_update_record
;
2025-01-01 deposited with the CCDC.	2025-05-23 downloaded from the CCDC.
;
_cell_angle_alpha 90
_cell_angle_beta 90
_cell_angle_gamma 90
_cell_formula_units_Z 4
_cell_length_a 8.9767(9)
_cell_length_b 9.9167(11)
_cell_length_c 13.7275(16)
_cell_measurement_reflns_used 3134
_cell_measurement_temperature 296(2)
_cell_measurement_theta_max 27.532
_cell_measurement_theta_min 2.711
_cell_volume 1222.0(2)
_computing_cell_refinement 'SAINT V8.40B (?, 2016)'
_computing_data_reduction 'SAINT V8.40B (?, 2016)'
_computing_molecular_graphics 'Olex2 (Dolomanov et al., 2009)'
_computing_publication_material 'Olex2 (Dolomanov et al., 2009)'
_computing_structure_refinement 'ShelXL (Sheldrick, 2015)'
_diffrn_ambient_temperature 296.15
_diffrn_measured_fraction_theta_full 0.995
_diffrn_measured_fraction_theta_max 0.994
_diffrn_measurement_device_type BRUKERCCD41
_diffrn_radiation_type MoK\a
_diffrn_radiation_wavelength 0.71073
_diffrn_reflns_av_R_equivalents 0.0297
_diffrn_reflns_av_unetI/netI 0.0420
_diffrn_reflns_Laue_measured_fraction_full 0.995
_diffrn_reflns_Laue_measured_fraction_max 0.994
_diffrn_reflns_limit_h_max 11
_diffrn_reflns_limit_h_min -11
_diffrn_reflns_limit_k_max 11
_diffrn_reflns_limit_k_min -12
_diffrn_reflns_limit_l_max 12
_diffrn_reflns_limit_l_min -17
_diffrn_reflns_number 5709
_diffrn_reflns_point_group_measured_fraction_full 0.997
_diffrn_reflns_point_group_measured_fraction_max 0.996
_diffrn_reflns_theta_full 25.242
_diffrn_reflns_theta_max 27.605
_diffrn_reflns_theta_min 2.711
_exptl_absorpt_coefficient_mu 2.618
_exptl_crystal_colour 'clear light green'
_exptl_crystal_colour_lustre clear
_exptl_crystal_colour_modifier light
_exptl_crystal_colour_primary green
_exptl_crystal_density_diffrn 1.672
_exptl_crystal_description needle
_exptl_crystal_F_000 620
_exptl_crystal_size_max 0.13
_exptl_crystal_size_mid 0.12
_exptl_crystal_size_min 0.11
_refine_diff_density_max 0.413
_refine_diff_density_min -0.733
_refine_diff_density_rms 0.111
_refine_ls_abs_structure_details
;
 Refined as an inversion twin.
;
_refine_ls_abs_structure_Flack 0.034(18)
_refine_ls_extinction_method none
_refine_ls_goodness_of_fit_ref 1.091
_refine_ls_hydrogen_treatment constr
_refine_ls_matrix_type full
_refine_ls_number_parameters 111
_refine_ls_number_reflns 2702
_refine_ls_number_restraints 0
_refine_ls_restrained_S_all 1.091
_refine_ls_R_factor_all 0.0347
_refine_ls_R_factor_gt 0.0315
_refine_ls_shift/su_max 0.000
_refine_ls_shift/su_mean 0.000
_refine_ls_structure_factor_coef Fsqd
_refine_ls_weighting_details
;
 w=1/[\s^2^(Fo^2^)+(0.0337P)^2^]
 where P=(Fo^2^+2Fc^2^)/3
;
_refine_ls_weighting_scheme calc
_refine_ls_wR_factor_gt 0.0740
_refine_ls_wR_factor_ref 0.0754
_reflns_Friedel_coverage 0.733
_reflns_Friedel_fraction_full 1.000
_reflns_Friedel_fraction_max 0.999
_reflns_number_gt 2492
_reflns_number_total 2702
_reflns_threshold_expression 'I > 2\s(I)'
_cod_data_source_file d5ce00330j2.cif
_cod_data_source_block 1_a
_cod_depositor_comments 'Adding full bibliography for 7250447--7250449.cif.'
_cod_database_code 7250447
_shelxl_version_number 2013-2
_shelx_space_group_comment
;
The symmetry employed for this shelxl refinement is uniquely defined
by the following loop, which should always be used as a source of
symmetry information in preference to the above space-group names.
They are only intended as comments.
;
_shelx_estimated_absorpt_t_max 0.762
_shelx_estimated_absorpt_t_min 0.727
_olex2_refinement_description
;
1. Twinned data refinement
 Scales: 0.966(18)
 0.034(18)
2. Fixed Uiso
 At 1.2 times of:
  All C(H,H) groups, All N(H) groups, All N(H,H) groups
 At 1.5 times of:
  All C(H,H,H) groups
3.a Ternary CH refined with riding coordinates:
 N1(H1)
3.b Secondary CH2 refined with riding coordinates:
 N2(H2A,H2B), C2(H2C,H2D), C3(H3A,H3B), C4(H4A,H4B), C5(H5A,H5B)
3.c Idealised Me refined as rotating group:
 C1(H1A,H1B,H1C)
;
_olex2_submission_special_instructions 'No special instructions were received'

loop_
_space_group_symop_operation_xyz
'x, y, z'
'x+1/2, -y+1/2, -z'
'-x, y+1/2, -z+1/2'
'-x+1/2, -y, z+1/2'

loop_
_atom_site_label
_atom_site_type_symbol
_atom_site_fract_x
_atom_site_fract_y
_atom_site_fract_z
_atom_site_U_iso_or_equiv
_atom_site_adp_type
_atom_site_occupancy
_atom_site_site_symmetry_order
_atom_site_calc_flag
_atom_site_refinement_flags_posn
_atom_site_refinement_flags_adp
_atom_site_refinement_flags_occupancy
_atom_site_disorder_assembly
_atom_site_disorder_group
Cu1 Cu 0.71141(5) 0.43190(4) 0.60187(3) 0.03316(14) Uani 1 1 d . . . . .
Cl1 Cl 0.51947(12) 0.58091(11) 0.59524(8) 0.0482(3) Uani 1 1 d . . . . .
Cl2 Cl 0.89632(11) 0.58279(10) 0.61511(9) 0.0460(3) Uani 1 1 d . . . . .
Cl3 Cl 0.78132(12) 0.28617(10) 0.71948(7) 0.0400(2) Uani 1 1 d . . . . .
Cl4 Cl 0.61332(12) 0.28365(10) 0.49757(7) 0.0413(2) Uani 1 1 d . . . . .
N1 N 0.2136(3) 0.6758(3) 0.2902(2) 0.0279(6) Uani 1 1 d . . . . .
H1 H 0.2499 0.7524 0.3285 0.033 Uiso 1 1 calc R . . . .
N2 N 0.3381(3) 0.4711(3) 0.4132(2) 0.0342(7) Uani 1 1 d . . . . .
H2A H 0.3079 0.3872 0.3828 0.041 Uiso 1 1 calc R . . . .
H2B H 0.3957 0.4490 0.4709 0.041 Uiso 1 1 calc R . . . .
C1 C 0.1306(5) 0.7305(5) 0.2034(3) 0.0443(10) Uani 1 1 d . . . . .
H1A H 0.1907 0.7970 0.1712 0.066 Uiso 1 1 calc GR . . . .
H1B H 0.0391 0.7710 0.2247 0.066 Uiso 1 1 calc GR . . . .
H1C H 0.1090 0.6583 0.1590 0.066 Uiso 1 1 calc GR . . . .
C2 C 0.1170(4) 0.5915(4) 0.3543(3) 0.0334(8) Uani 1 1 d . . . . .
H2C H 0.0831 0.5127 0.3188 0.040 Uiso 1 1 calc R . . . .
H2D H 0.0302 0.6430 0.3740 0.040 Uiso 1 1 calc R . . . .
C3 C 0.2028(4) 0.5483(4) 0.4426(3) 0.0363(8) Uani 1 1 d . . . . .
H3A H 0.2321 0.6271 0.4799 0.044 Uiso 1 1 calc R . . . .
H3B H 0.1402 0.4924 0.4836 0.044 Uiso 1 1 calc R . . . .
C4 C 0.3450(4) 0.5955(4) 0.2577(3) 0.0355(9) Uani 1 1 d . . . . .
H4A H 0.4075 0.6504 0.2158 0.043 Uiso 1 1 calc R . . . .
H4B H 0.3116 0.5181 0.2204 0.043 Uiso 1 1 calc R . . . .
C5 C 0.4336(4) 0.5487(4) 0.3441(3) 0.0365(9) Uani 1 1 d . . . . .
H5A H 0.5152 0.4922 0.3221 0.044 Uiso 1 1 calc R . . . .
H5B H 0.4757 0.6261 0.3773 0.044 Uiso 1 1 calc R . . . .

loop_
_atom_site_aniso_label
_atom_site_aniso_U_11
_atom_site_aniso_U_22
_atom_site_aniso_U_33
_atom_site_aniso_U_23
_atom_site_aniso_U_13
_atom_site_aniso_U_12
Cu1 0.0351(2) 0.0242(2) 0.0402(3) -0.0014(2) -0.0027(2) 0.0022(2)
Cl1 0.0504(5) 0.0324(5) 0.0619(7) -0.0142(6) -0.0211(5) 0.0151(4)
Cl2 0.0342(5) 0.0304(5) 0.0734(7) -0.0038(5) 0.0067(5) -0.0016(4)
Cl3 0.0431(5) 0.0335(4) 0.0435(5) 0.0031(4) -0.0110(4) 0.0001(5)
Cl4 0.0515(6) 0.0317(5) 0.0406(5) -0.0093(5) -0.0080(4) 0.0091(4)
N1 0.0265(13) 0.0275(14) 0.0297(16) 0.0000(12) -0.0010(13) -0.0007(13)
N2 0.0355(15) 0.0285(15) 0.0385(19) 0.0042(14) -0.0005(14) 0.0031(13)
C1 0.040(2) 0.055(2) 0.038(2) 0.004(2) -0.0090(18) 0.009(2)
C2 0.0259(16) 0.0268(18) 0.047(2) -0.0021(17) 0.0072(16) -0.0032(15)
C3 0.043(2) 0.0292(18) 0.037(2) 0.0031(17) 0.0136(17) -0.0002(18)
C4 0.0274(17) 0.041(2) 0.038(2) 0.0013(18) 0.0081(15) 0.0047(16)
C5 0.0276(17) 0.041(2) 0.041(2) 0.006(2) -0.0003(15) 0.0027(16)

loop_
_atom_type_symbol
_atom_type_description
_atom_type_scat_dispersion_real
_atom_type_scat_dispersion_imag
_atom_type_scat_source
C C 0.0033 0.0016 'International Tables Vol C Tables 4.2.6.8 and 6.1.1.4'
H H 0.0000 0.0000 'International Tables Vol C Tables 4.2.6.8 and 6.1.1.4'
Cl Cl 0.1484 0.1585 'International Tables Vol C Tables 4.2.6.8 and 6.1.1.4'
Cu Cu 0.3201 1.2651 'International Tables Vol C Tables 4.2.6.8 and 6.1.1.4'
N N 0.0061 0.0033 'International Tables Vol C Tables 4.2.6.8 and 6.1.1.4'

loop_
_geom_angle_atom_site_label_1
_geom_angle_atom_site_label_2
_geom_angle_atom_site_label_3
_geom_angle
_geom_angle_site_symmetry_1
_geom_angle_site_symmetry_3
_geom_angle_publ_flag
Cl2 Cu1 Cl1 97.50(4) . . ?
Cl2 Cu1 Cl3 99.41(4) . . ?
Cl3 Cu1 Cl1 131.02(5) . . ?
Cl4 Cu1 Cl1 95.94(4) . . ?
Cl4 Cu1 Cl2 141.56(5) . . ?
Cl4 Cu1 Cl3 98.44(4) . . ?
C1 N1 H1 108.1 . . ?
C2 N1 H1 108.1 . . ?
C2 N1 C1 112.4(3) . . ?
C2 N1 C4 109.7(3) . . ?
C4 N1 H1 108.1 . . ?
C4 N1 C1 110.3(3) . . ?
H2A N2 H2B 107.9 . . ?
C3 N2 H2A 109.2 . . ?
C3 N2 H2B 109.2 . . ?
C3 N2 C5 112.0(3) . . ?
C5 N2 H2A 109.2 . . ?
C5 N2 H2B 109.2 . . ?
N1 C1 H1A 109.5 . . ?
N1 C1 H1B 109.5 . . ?
N1 C1 H1C 109.5 . . ?
H1A C1 H1B 109.5 . . ?
H1A C1 H1C 109.5 . . ?
H1B C1 H1C 109.5 . . ?
N1 C2 H2C 109.7 . . ?
N1 C2 H2D 109.7 . . ?
N1 C2 C3 109.8(3) . . ?
H2C C2 H2D 108.2 . . ?
C3 C2 H2C 109.7 . . ?
C3 C2 H2D 109.7 . . ?
N2 C3 C2 110.3(3) . . ?
N2 C3 H3A 109.6 . . ?
N2 C3 H3B 109.6 . . ?
C2 C3 H3A 109.6 . . ?
C2 C3 H3B 109.6 . . ?
H3A C3 H3B 108.1 . . ?
N1 C4 H4A 109.6 . . ?
N1 C4 H4B 109.6 . . ?
N1 C4 C5 110.4(3) . . ?
H4A C4 H4B 108.1 . . ?
C5 C4 H4A 109.6 . . ?
C5 C4 H4B 109.6 . . ?
N2 C5 C4 110.9(3) . . ?
N2 C5 H5A 109.5 . . ?
N2 C5 H5B 109.5 . . ?
C4 C5 H5A 109.5 . . ?
C4 C5 H5B 109.5 . . ?
H5A C5 H5B 108.0 . . ?

loop_
_geom_bond_atom_site_label_1
_geom_bond_atom_site_label_2
_geom_bond_distance
_geom_bond_site_symmetry_2
_geom_bond_publ_flag
Cu1 Cl1 2.2717(10) . ?
Cu1 Cl2 2.2421(11) . ?
Cu1 Cl3 2.2558(11) . ?
Cu1 Cl4 2.2331(11) . ?
N1 H1 0.9800 . ?
N1 C1 1.506(5) . ?
N1 C2 1.492(5) . ?
N1 C4 1.491(5) . ?
N2 H2A 0.9700 . ?
N2 H2B 0.9700 . ?
N2 C3 1.491(5) . ?
N2 C5 1.493(5) . ?
C1 H1A 0.9600 . ?
C1 H1B 0.9600 . ?
C1 H1C 0.9600 . ?
C2 H2C 0.9700 . ?
C2 H2D 0.9700 . ?
C2 C3 1.499(6) . ?
C3 H3A 0.9700 . ?
C3 H3B 0.9700 . ?
C4 H4A 0.9700 . ?
C4 H4B 0.9700 . ?
C4 C5 1.502(5) . ?
C5 H5A 0.9700 . ?
C5 H5B 0.9700 . ?

loop_
_geom_torsion_atom_site_label_1
_geom_torsion_atom_site_label_2
_geom_torsion_atom_site_label_3
_geom_torsion_atom_site_label_4
_geom_torsion
_geom_torsion_site_symmetry_1
_geom_torsion_site_symmetry_2
_geom_torsion_site_symmetry_3
_geom_torsion_site_symmetry_4
_geom_torsion_publ_flag
N1 C2 C3 N2 -58.4(4) . . . . ?
N1 C4 C5 N2 55.7(4) . . . . ?
C1 N1 C2 C3 -176.0(3) . . . . ?
C1 N1 C4 C5 176.2(3) . . . . ?
C2 N1 C4 C5 -59.4(4) . . . . ?
C3 N2 C5 C4 -53.9(4) . . . . ?
C4 N1 C2 C3 60.8(4) . . . . ?
C5 N2 C3 C2 55.2(4) . . . . ?

loop_
_twin_individual_id
_twin_individual_mass_fraction_refined
1 0.966(18)
2 0.034(18)
